data_2016437
loop_
_publ_author_name
'Siero\'n, Les\/law'
'Kie\'c-Kononowicz, Katarzyna'
'Karolak-Wojciechowska, Janina'

_publ_section_title
;
 Four- and five-coordinate copper(II) complexes with
 <i>N</i>-(4,4-diphenyl-5-oxo-4,5-dihydro-1<i>H</i>-imidazol-2-yl)glycine
;
_journal_coeditor_code HJ3059
_journal_issue 2
_journal_name_full 'Acta Crystallographica Section C'
_journal_page_first m79
_journal_page_last m82
_journal_paper_doi 10.1107/S0108270107055965
_journal_volume 64
_journal_year 2008
_chemical_formula_iupac '[Cu (C17 H14 N3 O3)2] , 2C3 H7 N O'
_chemical_formula_moiety 'C34 H28 Cu N6 O6 , 2C3 H7 N O'
_chemical_formula_sum 'C40 H42 Cu N8 O8'
_chemical_formula_weight 826.37
_chemical_name_systematic
;
bis[N-(4,4-diphenyl-5-oxo-4,5-dihydro-1H-imidazol-2-
yl)glycinato]copper(II) dimethylformamide disolvate
;
_space_group_IT_number 14
_symmetry_cell_setting monoclinic
_symmetry_space_group_name_Hall '-P 2yn'
_symmetry_space_group_name_H-M 'P 1 21/n 1'
_atom_sites_solution_hydrogens geom
_atom_sites_solution_primary direct
_cell_angle_alpha 90
_cell_angle_beta 95.913(6)
_cell_angle_gamma 90
_cell_formula_units_Z 2
_cell_length_a 8.987(4)
_cell_length_b 14.075(6)
_cell_length_c 16.208(7)
_cell_measurement_reflns_used 1580
_cell_measurement_temperature 291
_cell_measurement_theta_max 21.5
_cell_measurement_theta_min 2.5
_cell_volume 2039.3(15)
_computing_cell_refinement 'SAINT-Plus (Bruker, 2003)'
_computing_data_collection 'SMART (Bruker, 2002)'
_computing_data_reduction 'SAINT-Plus (Bruker, 2003)'
_computing_molecular_graphics 'MERCURY (Macrae <i>et al.</i>,  2006)'
_computing_publication_material 'PLATON (Spek, 2003)'
_computing_structure_refinement 'SHELXTL (Bruker, 2003)'
_computing_structure_solution 'SHELXTL (Bruker, 2003)'
_diffrn_ambient_temperature 291
_diffrn_measured_fraction_theta_full 0.999
_diffrn_measured_fraction_theta_max 0.999
_diffrn_measurement_device '3-circle goniometer'
_diffrn_measurement_device_type 'Bruker SMART APEXII CCD'
_diffrn_measurement_method \w
_diffrn_radiation_monochromator graphite
_diffrn_radiation_source 'fine focus sealed Siemens Mo tube'
_diffrn_radiation_type MoK\a
_diffrn_radiation_wavelength 0.71073
_diffrn_reflns_av_R_equivalents 0.052
_diffrn_reflns_av_sigmaI/netI 0.030
_diffrn_reflns_limit_h_max 10
_diffrn_reflns_limit_h_min -10
_diffrn_reflns_limit_k_max 16
_diffrn_reflns_limit_k_min -16
_diffrn_reflns_limit_l_max 19
_diffrn_reflns_limit_l_min -19
_diffrn_reflns_number 28748
_diffrn_reflns_reduction_process
;
;
_diffrn_reflns_theta_full 25.00
_diffrn_reflns_theta_max 25.00
_diffrn_reflns_theta_min 1.92
_diffrn_standards_decay_% 0
_diffrn_standards_interval_count 0
_diffrn_standards_number 0
_exptl_absorpt_coefficient_mu 0.597
_exptl_absorpt_correction_T_max 0.979
_exptl_absorpt_correction_T_min 0.924
_exptl_absorpt_correction_type multi-scan
_exptl_absorpt_process_details '(SADABS; Sheldrick, 2003)'
_exptl_crystal_colour violet
_exptl_crystal_density_diffrn 1.346
_exptl_crystal_density_method 'not measured'
_exptl_crystal_description prism
_exptl_crystal_F_000 862
_exptl_crystal_size_max 0.2
_exptl_crystal_size_mid 0.1
_exptl_crystal_size_min 0.05
_refine_diff_density_max 0.667
_refine_diff_density_min -0.273
_refine_ls_extinction_method none
_refine_ls_goodness_of_fit_ref 1.140
_refine_ls_hydrogen_treatment mixed
_refine_ls_matrix_type full
_refine_ls_number_parameters 269
_refine_ls_number_reflns 3590
_refine_ls_number_restraints 0
_refine_ls_restrained_S_all 1.140
_refine_ls_R_factor_all 0.0690
_refine_ls_R_factor_gt 0.0505
_refine_ls_shift/su_max 0.000
_refine_ls_shift/su_mean 0.000
_refine_ls_structure_factor_coef Fsqd
_refine_ls_weighting_details 'calc w=1/[\s^2^(Fo^2^)+(0.0553P)^2^+1.7037P] where P=(Fo^2^+2Fc^2^)/3'
_refine_ls_weighting_scheme calc
_refine_ls_wR_factor_gt 0.1238
_refine_ls_wR_factor_ref 0.1297
_reflns_number_gt 2815
_reflns_number_total 3590
_reflns_threshold_expression I>2\s(I)
_cod_data_source_file hj3059.cif
_cod_data_source_block I
_cod_original_sg_symbol_H-M 'P 21/n'
_cod_database_code 2016437
_cod_database_fobs_code 2016437

loop_
_symmetry_equiv_pos_site_id
_symmetry_equiv_pos_as_xyz
1 x,y,z
2 1/2-x,1/2+y,1/2-z
3 -x,-y,-z
4 1/2+x,1/2-y,1/2+z

loop_
_atom_site_aniso_label
_atom_site_aniso_U_11
_atom_site_aniso_U_22
_atom_site_aniso_U_33
_atom_site_aniso_U_12
_atom_site_aniso_U_13
_atom_site_aniso_U_23
Cu1 0.0176(3) 0.0453(3) 0.0269(3) -0.0004(2) 0.0022(2) -0.0033(2)
O4 0.0419(15) 0.097(2) 0.0316(13) -0.0012(14) 0.0135(11) -0.0108(13)
O9 0.0184(11) 0.0754(17) 0.0321(11) -0.0024(10) 0.0031(9) -0.0093(11)
O10 0.0246(12) 0.102(2) 0.0327(12) -0.0028(12) 0.0070(10) -0.0106(12)
N1 0.0223(14) 0.0595(19) 0.0238(13) -0.0013(12) 0.0023(11) -0.0031(11)
N3 0.0204(14) 0.0571(18) 0.0309(14) -0.0004(12) 0.0043(11) -0.0054(12)
N6 0.0200(12) 0.0514(17) 0.0280(13) 0.0002(11) 0.0018(10) -0.0026(11)
C2 0.0226(15) 0.0368(18) 0.0267(15) -0.0006(12) 0.0032(12) -0.0026(12)
C4 0.0327(18) 0.0499(19) 0.0319(17) -0.0004(15) 0.0059(14) -0.0007(14)
C5 0.0296(17) 0.0469(19) 0.0242(15) -0.0027(13) 0.0034(12) -0.0040(13)
C7 0.0270(16) 0.0505(19) 0.0277(15) 0.0000(15) -0.0005(12) -0.0023(15)
C8 0.0247(16) 0.049(2) 0.0296(15) 0.0016(14) 0.0042(12) -0.0018(14)
C11 0.0321(18) 0.047(2) 0.0342(17) -0.0075(15) -0.0010(14) -0.0013(14)
C12 0.067(3) 0.051(2) 0.047(2) -0.0025(19) 0.0052(19) -0.0105(18)
C13 0.103(4) 0.044(2) 0.080(3) 0.008(2) 0.018(3) -0.005(2)
C14 0.109(4) 0.052(3) 0.082(4) 0.001(3) 0.004(3) 0.019(2)
C15 0.099(4) 0.071(3) 0.046(2) -0.001(3) 0.004(2) 0.017(2)
C16 0.067(3) 0.056(2) 0.0346(19) 0.0009(19) 0.0011(18) -0.0001(16)
C21 0.041(2) 0.0450(19) 0.0239(15) -0.0073(15) 0.0020(14) 0.0017(13)
C22 0.038(2) 0.061(2) 0.046(2) -0.0099(17) 0.0014(16) -0.0052(17)
C23 0.060(3) 0.082(3) 0.058(3) -0.032(2) 0.000(2) -0.006(2)
C24 0.101(4) 0.066(3) 0.071(3) -0.039(3) -0.005(3) -0.002(2)
C25 0.119(5) 0.042(2) 0.073(3) -0.003(3) -0.003(3) -0.005(2)
C26 0.061(3) 0.049(2) 0.052(2) 0.0059(19) -0.0059(19) -0.0006(17)
O31 0.165(4) 0.083(3) 0.097(3) -0.011(3) -0.009(3) 0.011(2)
N32 0.077(3) 0.073(3) 0.072(3) -0.002(2) 0.016(2) 0.001(2)
C31 0.116(5) 0.075(4) 0.079(4) -0.007(3) 0.017(3) -0.013(3)
C33 0.270(12) 0.139(7) 0.154(7) 0.056(7) 0.128(8) 0.011(6)
C34 0.115(6) 0.113(5) 0.180(7) 0.017(4) 0.030(5) 0.058(5)

loop_
_atom_site_type_symbol
_atom_site_label
_atom_site_fract_x
_atom_site_fract_y
_atom_site_fract_z
_atom_site_U_iso_or_equiv
_atom_site_thermal_displace_type
_atom_site_calc_flag
_atom_site_refinement_flags
_atom_site_occupancy
Cu Cu1 0.00000 0.00000 0.00000 0.0299(2) Uani . . 1.000
O O4 0.1398(3) 0.0524(2) 0.33959(14) 0.0562(9) Uani . . 1.000
O O9 0.1134(2) -0.02151(17) -0.09254(13) 0.0419(8) Uani . . 1.000
O O10 0.3414(3) -0.0211(2) -0.13303(14) 0.0528(9) Uani . . 1.000
N N1 0.3722(3) 0.0238(2) 0.18148(16) 0.0352(9) Uani . . 1.000
N N3 0.1325(3) 0.0316(2) 0.19893(16) 0.0360(9) Uani . . 1.000
N N6 0.1959(3) 0.01488(18) 0.06272(15) 0.0332(8) Uani . . 1.000
C C2 0.2349(3) 0.0228(2) 0.14118(18) 0.0287(9) Uani . . 1.000
C C4 0.2010(4) 0.0403(2) 0.2778(2) 0.0380(10) Uani . . 1.000
C C5 0.3714(3) 0.0298(2) 0.27167(18) 0.0335(10) Uani . . 1.000
C C7 0.3184(3) 0.0053(2) 0.00944(18) 0.0353(10) Uani . . 1.000
C C8 0.2571(3) -0.0141(2) -0.07912(19) 0.0343(10) Uani . . 1.000
C C11 0.4220(4) -0.0635(2) 0.3153(2) 0.0381(11) Uani . . 1.000
C C12 0.4645(5) -0.1423(3) 0.2728(2) 0.0551(14) Uani . . 1.000
C C13 0.5081(6) -0.2244(3) 0.3161(3) 0.0751(18) Uani . . 1.000
C C14 0.5078(6) -0.2292(3) 0.4003(3) 0.081(2) Uani . . 1.000
C C15 0.4644(6) -0.1517(3) 0.4425(3) 0.0722(18) Uani . . 1.000
C C16 0.4225(5) -0.0689(3) 0.4012(2) 0.0528(14) Uani . . 1.000
C C21 0.4634(4) 0.1150(2) 0.30572(19) 0.0367(10) Uani . . 1.000
C C22 0.6178(4) 0.1068(3) 0.3171(2) 0.0485(12) Uani . . 1.000
C C23 0.7063(5) 0.1836(3) 0.3428(3) 0.0671(17) Uani . . 1.000
C C24 0.6425(7) 0.2681(4) 0.3579(3) 0.0803(19) Uani . . 1.000
C C25 0.4910(7) 0.2778(3) 0.3476(3) 0.079(2) Uani . . 1.000
C C26 0.3995(5) 0.2015(3) 0.3208(2) 0.0548(14) Uani . . 1.000
O O31 0.0365(6) 0.2951(3) 0.4520(3) 0.1166(19) Uani . . 1.000
N N32 0.0603(5) 0.1811(3) 0.5500(2) 0.0734(17) Uani . . 1.000
C C31 0.0867(7) 0.2210(4) 0.4799(4) 0.090(3) Uani . . 1.000
C C33 -0.0323(12) 0.2286(6) 0.6028(5) 0.180(5) Uani . . 1.000
C C34 0.1268(8) 0.0929(5) 0.5783(5) 0.135(3) Uani . . 1.000
H H1 0.442(4) 0.019(2) 0.157(2) 0.038(10) Uiso . . 1.000
H H3 0.042(4) 0.033(2) 0.182(2) 0.031(9) Uiso . . 1.000
H H71 0.38370 -0.04640 0.02960 0.0420 Uiso calc R 1.000
H H72 0.37700 0.06330 0.01190 0.0420 Uiso calc R 1.000
H H12 0.46390 -0.14030 0.21550 0.0660 Uiso calc R 1.000
H H13 0.53810 -0.27710 0.28740 0.0900 Uiso calc R 1.000
H H14 0.53680 -0.28470 0.42860 0.0970 Uiso calc R 1.000
H H15 0.46310 -0.15480 0.49980 0.0870 Uiso calc R 1.000
H H16 0.39440 -0.01630 0.43070 0.0640 Uiso calc R 1.000
H H22 0.66230 0.04880 0.30740 0.0580 Uiso calc R 1.000
H H23 0.80980 0.17720 0.34980 0.0810 Uiso calc R 1.000
H H24 0.70240 0.31970 0.37530 0.0970 Uiso calc R 1.000
H H25 0.44810 0.33600 0.35860 0.0950 Uiso calc R 1.000
H H26 0.29610 0.20880 0.31320 0.0660 Uiso calc R 1.000
H H31 0.15110 0.18870 0.44840 0.1070 Uiso calc R 1.000
H H331 -0.01800 0.29600 0.59880 0.2710 Uiso calc R 1.000
H H332 -0.00640 0.20860 0.65900 0.2710 Uiso calc R 1.000
H H333 -0.13520 0.21340 0.58620 0.2710 Uiso calc R 1.000
H H341 0.20050 0.07440 0.54250 0.2020 Uiso calc R 1.000
H H342 0.05090 0.04480 0.57740 0.2020 Uiso calc R 1.000
H H343 0.17370 0.10030 0.63380 0.2020 Uiso calc R 1.000

loop_
_atom_type_symbol
_atom_type_description
_atom_type_scat_dispersion_real
_atom_type_scat_dispersion_imag
_atom_type_scat_source
O O 0.0106 0.0060 'International Tables Vol C Tables 4.2.6.8 and 6.1.1.4'
N N 0.0061 0.0033 'International Tables Vol C Tables 4.2.6.8 and 6.1.1.4'
Cu Cu 0.3201 1.2651 'International Tables Vol C Tables 4.2.6.8 and 6.1.1.4'
H H 0.0000 0.0000 'International Tables Vol C Tables 4.2.6.8 and 6.1.1.4'
C C 0.0033 0.0016 'International Tables Vol C Tables 4.2.6.8 and 6.1.1.4'

loop_
_geom_angle_atom_site_label_1
_geom_angle_atom_site_label_2
_geom_angle_atom_site_label_3
_geom_angle_site_symmetry_3
_geom_angle
_geom_angle_publ_flag
O9 Cu1 N6 . 84.32(9) yes
O9 Cu1 N6 3_555 95.68(9) yes
Cu1 O9 C8 . 117.21(19) no
C2 N1 C5 . 112.9(2) no
C2 N3 C4 . 112.0(3) no
Cu1 N6 C2 . 131.5(2) no
Cu1 N6 C7 . 111.92(18) no
C2 N6 C7 . 116.3(3) no
C2 N1 H1 . 120(2) no
C5 N1 H1 . 127(2) no
C2 N3 H3 . 118(2) no
C4 N3 H3 . 130(2) no
C33 N32 C34 . 117.8(5) no
C31 N32 C33 . 119.3(5) no
C31 N32 C34 . 122.8(5) no
N1 C2 N6 . 128.9(3) no
N1 C2 N3 . 108.3(3) no
N3 C2 N6 . 122.9(3) no
O4 C4 C5 . 127.3(3) no
O4 C4 N3 . 126.2(3) no
N3 C4 C5 . 106.5(3) no
N1 C5 C11 . 112.2(2) no
C4 C5 C21 . 113.8(2) no
N1 C5 C21 . 110.4(2) no
N1 C5 C4 . 100.1(2) no
C11 C5 C21 . 112.4(2) no
C4 C5 C11 . 107.4(2) no
N6 C7 C8 . 110.6(2) no
O9 C8 C7 . 115.8(2) no
O9 C8 O10 . 123.9(3) no
O10 C8 C7 . 120.3(3) no
C5 C11 C12 . 122.7(3) no
C5 C11 C16 . 118.4(3) no
C12 C11 C16 . 118.8(3) no
C11 C12 C13 . 119.7(3) no
C12 C13 C14 . 121.1(4) no
C13 C14 C15 . 119.4(4) no
C14 C15 C16 . 120.7(4) no
C11 C16 C15 . 120.3(4) no
C5 C21 C26 . 122.5(3) no
C22 C21 C26 . 118.7(3) no
C5 C21 C22 . 118.7(3) no
C21 C22 C23 . 120.9(4) no
C22 C23 C24 . 120.1(4) no
C23 C24 C25 . 120.2(5) no
C24 C25 C26 . 120.7(5) no
C21 C26 C25 . 119.5(4) no
N6 C7 H71 . 109 no
N6 C7 H72 . 110 no
C8 C7 H71 . 109 no
C8 C7 H72 . 110 no
H71 C7 H72 . 108 no
C13 C12 H12 . 120 no
C11 C12 H12 . 120 no
C12 C13 H13 . 120 no
C14 C13 H13 . 119 no
C13 C14 H14 . 120 no
C15 C14 H14 . 120 no
C16 C15 H15 . 120 no
C14 C15 H15 . 120 no
C15 C16 H16 . 120 no
C11 C16 H16 . 120 no
C21 C22 H22 . 120 no
C23 C22 H22 . 120 no
C22 C23 H23 . 120 no
C24 C23 H23 . 120 no
C25 C24 H24 . 120 no
C23 C24 H24 . 120 no
C24 C25 H25 . 120 no
C26 C25 H25 . 120 no
C21 C26 H26 . 120 no
C25 C26 H26 . 120 no
O31 C31 N32 . 127.0(6) no
O31 C31 H31 . 117 no
N32 C31 H31 . 116 no
N32 C33 H331 . 109 no
N32 C33 H332 . 110 no
N32 C33 H333 . 109 no
H331 C33 H332 . 109 no
H331 C33 H333 . 109 no
H332 C33 H333 . 109 no
N32 C34 H341 . 109 no
N32 C34 H342 . 110 no
N32 C34 H343 . 110 no
H341 C34 H342 . 109 no
H341 C34 H343 . 109 no
H342 C34 H343 . 109 no

loop_
_geom_bond_atom_site_label_1
_geom_bond_atom_site_label_2
_geom_bond_distance
_geom_bond_publ_flag
Cu1 O9 1.922(2) yes
Cu1 N6 1.951(3) yes
O4 C4 1.203(4) yes
O9 C8 1.292(3) yes
O10 C8 1.218(4) yes
O31 C31 1.206(7) no
N1 C2 1.335(4) no
N1 C5 1.465(4) no
N3 C4 1.366(4) no
N3 C2 1.384(4) no
N6 C2 1.289(4) no
N6 C7 1.474(4) no
N1 H1 0.78(4) no
N3 H3 0.83(4) no
N32 C34 1.433(8) no
N32 C31 1.311(7) no
N32 C33 1.421(10) no
C4 C5 1.552(5) no
C5 C11 1.538(4) no
C5 C21 1.527(4) no
C7 C8 1.509(4) no
C11 C12 1.380(5) no
C11 C16 1.394(5) no
C12 C13 1.387(6) no
C13 C14 1.367(7) no
C14 C15 1.366(6) no
C15 C16 1.377(6) no
C21 C26 1.379(5) no
C21 C22 1.386(5) no
C22 C23 1.381(6) no
C23 C24 1.354(7) no
C24 C25 1.361(9) no
C25 C26 1.395(7) no
C7 H72 0.97 no
C7 H71 0.97 no
C12 H12 0.93 no
C13 H13 0.93 no
C14 H14 0.93 no
C15 H15 0.93 no
C16 H16 0.93 no
C22 H22 0.93 no
C23 H23 0.93 no
C24 H24 0.93 no
C25 H25 0.93 no
C26 H26 0.93 no
C31 H31 0.93 no
C33 H331 0.96 no
C33 H332 0.96 no
C33 H333 0.96 no
C34 H341 0.96 no
C34 H342 0.96 no
C34 H343 0.96 no

loop_
_geom_hbond_atom_site_label_D
_geom_hbond_atom_site_label_H
_geom_hbond_atom_site_label_A
_geom_hbond_site_symmetry_A
_geom_hbond_distance_DH
_geom_hbond_distance_HA
_geom_hbond_distance_DA
_geom_hbond_angle_DHA
_geom_hbond_publ_flag
N1 H1 O10 3_655 0.78(4) 2.02(4) 2.768(4) 160(3) yes
N3 H3 O9 3_555 0.83(4) 1.91(3) 2.663(3) 149(3) yes
C7 H71 O31 2_545 0.97 2.35 3.268(5) 157 yes
